data_7242333
loop_
_publ_author_name
'Xu, Shao-Min'
'An, Zhong-Wu'
'Zhang, Wei'
'Zhang, Yi-Quan'
'Yao, Min-Xia'

_publ_section_title
;
 Ligand field and anion-driven structures and magnetic properties of
 dysprosium complexes
;
_journal_issue 15
_journal_name_full CrystEngComm
_journal_page_first 2825
_journal_page_last 2834
_journal_paper_doi 10.1039/D1CE00115A
_journal_volume 23
_journal_year 2021
_chemical_formula_sum 'C93 H75 Dy2 N5 O10'
_chemical_formula_weight 1747.58
_space_group_crystal_system monoclinic
_space_group_IT_number 15
_space_group_name_Hall '-C 2yc'
_space_group_name_H-M_alt 'C 1 2/c 1'
_atom_sites_solution_hydrogens geom
_audit_creation_method SHELXL-2016/6
_audit_update_record
;
2020-09-14 deposited with the CCDC.	2021-03-01 downloaded from the CCDC.
;
_cell_angle_alpha 90
_cell_angle_beta 129.627(8)
_cell_angle_gamma 90
_cell_formula_units_Z 8
_cell_length_a 36.505(8)
_cell_length_b 21.596(4)
_cell_length_c 27.632(6)
_cell_measurement_reflns_used 9456
_cell_measurement_temperature 303(2)
_cell_measurement_theta_max 26
_cell_measurement_theta_min 2.72
_cell_volume 16778(6)
_computing_structure_refinement 'SHELXL-2016/6 (Sheldrick, 2016)'
_computing_structure_solution 'SHELXT 2014/5 (Sheldrick, 2014)'
_diffrn_ambient_temperature 303(2)
_diffrn_measured_fraction_theta_full 0.998
_diffrn_measured_fraction_theta_max 0.998
_diffrn_measurement_device_type 'Bruker APEX-II CCD'
_diffrn_measurement_method '\f and \w scans'
_diffrn_radiation_type MoK\a
_diffrn_radiation_wavelength 0.71073
_diffrn_reflns_av_R_equivalents 0.0272
_diffrn_reflns_av_unetI/netI 0.0218
_diffrn_reflns_Laue_measured_fraction_full 0.998
_diffrn_reflns_Laue_measured_fraction_max 0.998
_diffrn_reflns_limit_h_max 44
_diffrn_reflns_limit_h_min -44
_diffrn_reflns_limit_k_max 26
_diffrn_reflns_limit_k_min -26
_diffrn_reflns_limit_l_max 34
_diffrn_reflns_limit_l_min -34
_diffrn_reflns_number 83629
_diffrn_reflns_point_group_measured_fraction_full 0.998
_diffrn_reflns_point_group_measured_fraction_max 0.998
_diffrn_reflns_theta_full 25.242
_diffrn_reflns_theta_max 26.000
_diffrn_reflns_theta_min 2.923
_exptl_absorpt_coefficient_mu 1.828
_exptl_crystal_colour YELLOW
_exptl_crystal_density_diffrn 1.384
_exptl_crystal_description BLOCK
_exptl_crystal_F_000 7040
_exptl_crystal_size_max 0.200
_exptl_crystal_size_mid 0.160
_exptl_crystal_size_min 0.110
_refine_diff_density_max 0.546
_refine_diff_density_min -0.490
_refine_diff_density_rms 0.050
_refine_ls_extinction_method none
_refine_ls_goodness_of_fit_ref 1.052
_refine_ls_hydrogen_treatment constr
_refine_ls_matrix_type full
_refine_ls_number_parameters 1010
_refine_ls_number_reflns 16458
_refine_ls_number_restraints 77
_refine_ls_restrained_S_all 1.063
_refine_ls_R_factor_all 0.0315
_refine_ls_R_factor_gt 0.0236
_refine_ls_shift/su_max 0.004
_refine_ls_shift/su_mean 0.000
_refine_ls_structure_factor_coef Fsqd
_refine_ls_weighting_details 'w=1/[\s^2^(Fo^2^)+(0.0259P)^2^+9.5432P] where P=(Fo^2^+2Fc^2^)/3'
_refine_ls_weighting_scheme calc
_refine_ls_wR_factor_gt 0.0542
_refine_ls_wR_factor_ref 0.0567
_reflns_Friedel_coverage 0.000
_reflns_number_gt 13738
_reflns_number_total 16458
_reflns_threshold_expression 'I > 2\s(I)'
_cod_data_source_file d1ce00115a2.cif
_cod_data_source_block 3
_cod_depositor_comments 'Adding full bibliography for 7242331--7242333.cif.'
_cod_original_sg_symbol_H-M 'C 2/c'
_cod_database_code 7242333
_shelx_shelxl_version_number 2016/6
_shelx_space_group_comment
;
The symmetry employed for this shelxl refinement is uniquely defined
by the following loop, which should always be used as a source of
symmetry information in preference to the above space-group names.
They are only intended as comments.
;
_shelx_estimated_absorpt_t_min 0.711
_shelx_estimated_absorpt_t_max 0.824

loop_
_space_group_symop_operation_xyz
'x, y, z'
'-x, y, -z+1/2'
'x+1/2, y+1/2, z'
'-x+1/2, y+1/2, -z+1/2'
'-x, -y, -z'
'x, -y, z-1/2'
'-x+1/2, -y+1/2, -z'
'x+1/2, -y+1/2, z-1/2'

loop_
_atom_site_label
_atom_site_type_symbol
_atom_site_fract_x
_atom_site_fract_y
_atom_site_fract_z
_atom_site_U_iso_or_equiv
_atom_site_adp_type
_atom_site_occupancy
_atom_site_site_symmetry_order
_atom_site_calc_flag
_atom_site_refinement_flags_posn
_atom_site_refinement_flags_adp
_atom_site_refinement_flags_occupancy
_atom_site_disorder_assembly
_atom_site_disorder_group
Dy1 Dy 0.64089(2) 0.41647(2) 0.69590(2) 0.03907(4) Uani 1 1 d . . . . .
Dy2 Dy 0.65851(2) 0.25896(2) 0.64483(2) 0.03899(4) Uani 1 1 d . . . . .
O1 O 0.68859(5) 0.36207(7) 0.68280(7) 0.0392(3) Uani 1 1 d . . . . .
O2 O 0.62671(6) 0.31237(8) 0.68837(8) 0.0477(4) Uani 1 1 d . . . . .
O3 O 0.62666(6) 0.51568(8) 0.71356(8) 0.0536(4) Uani 1 1 d . . . . .
O4 O 0.57432(6) 0.41509(8) 0.69075(9) 0.0537(4) Uani 1 1 d . . . . .
O5 O 0.72844(6) 0.23267(8) 0.74700(8) 0.0529(4) Uani 1 1 d . . . . .
O6 O 0.64302(6) 0.17533(8) 0.68322(8) 0.0547(4) Uani 1 1 d . . . . .
O7 O 0.71787(6) 0.26224(8) 0.63411(8) 0.0509(4) Uani 1 1 d . . . . .
O8 O 0.64931(6) 0.17319(8) 0.58723(8) 0.0514(4) Uani 1 1 d . . . . .
O9 O 0.62615(6) 0.31479(8) 0.55265(7) 0.0509(4) Uani 1 1 d . . . . .
O10 O 0.57553(6) 0.24023(8) 0.56946(8) 0.0539(4) Uani 1 1 d . . . . .
N1 N 0.57304(8) 0.42476(11) 0.58109(10) 0.0557(6) Uani 1 1 d . . . . .
N2 N 0.65432(7) 0.49535(9) 0.63709(9) 0.0471(5) Uani 1 1 d . . . . .
N3 N 0.71654(7) 0.47477(9) 0.76611(9) 0.0449(5) Uani 1 1 d . . . . .
N4 N 0.69080(8) 0.38342(10) 0.81184(9) 0.0489(5) Uani 1 1 d . . . . .
N5 N 0.70918(13) 0.3820(2) 0.93890(14) 0.1185(13) Uani 1 1 d . . . . .
C1 C 0.53978(10) 0.38034(15) 0.55098(14) 0.0679(8) Uani 1 1 d . . . . .
H1 H 0.540588 0.348521 0.574319 0.081 Uiso 1 1 calc R U . . .
C2 C 0.50463(11) 0.38018(18) 0.48695(16) 0.0811(10) Uani 1 1 d . . . . .
H2 H 0.481656 0.349206 0.467115 0.097 Uiso 1 1 calc R U . . .
C3 C 0.50420(13) 0.4261(2) 0.45341(16) 0.0943(13) Uani 1 1 d . . . . .
H3 H 0.481208 0.426299 0.409844 0.113 Uiso 1 1 calc R U . . .
C4 C 0.53749(13) 0.47257(18) 0.48324(14) 0.0799(10) Uani 1 1 d . . . . .
H4 H 0.536984 0.504612 0.460336 0.096 Uiso 1 1 calc R U . . .
C5 C 0.57167(10) 0.47081(14) 0.54776(12) 0.0584(7) Uani 1 1 d . . . . .
C6 C 0.60750(10) 0.52110(13) 0.58459(13) 0.0608(7) Uani 1 1 d . . . . .
H6A H 0.610298 0.544689 0.557210 0.073 Uiso 1 1 calc R U . . .
H6B H 0.596884 0.548990 0.600953 0.073 Uiso 1 1 calc R U . . .
C7 C 0.67454(10) 0.46399(12) 0.61057(12) 0.0527(7) Uani 1 1 d . . . . .
H7A H 0.653510 0.430588 0.583194 0.063 Uiso 1 1 calc R U . . .
H7B H 0.676036 0.493419 0.585358 0.063 Uiso 1 1 calc R U . . .
C8 C 0.72289(10) 0.43848(12) 0.66017(12) 0.0490(6) Uani 1 1 d . . . . .
C9 C 0.76359(12) 0.46608(14) 0.67575(17) 0.0679(8) Uani 1 1 d . . . . .
H9 H 0.760603 0.500310 0.653039 0.081 Uiso 1 1 calc R U . . .
C10 C 0.80817(12) 0.44381(17) 0.72403(18) 0.0791(10) Uani 1 1 d . . . . .
H10 H 0.835184 0.462937 0.734384 0.095 Uiso 1 1 calc R U . . .
C11 C 0.81202(11) 0.39293(17) 0.75654(16) 0.0720(9) Uani 1 1 d . . . . .
H11 H 0.842015 0.377357 0.789117 0.086 Uiso 1 1 calc R U . . .
C12 C 0.77221(9) 0.36427(13) 0.74192(12) 0.0527(6) Uani 1 1 d . . . . .
H12 H 0.775605 0.329457 0.764284 0.063 Uiso 1 1 calc R U . . .
C13 C 0.72732(8) 0.38719(11) 0.69410(11) 0.0410(5) Uani 1 1 d . . . . .
C14 C 0.68630(10) 0.54561(12) 0.67997(13) 0.0553(7) Uani 1 1 d . . . . .
H14A H 0.667443 0.577426 0.679747 0.066 Uiso 1 1 calc R U . . .
H14B H 0.701035 0.564020 0.664086 0.066 Uiso 1 1 calc R U . . .
C15 C 0.72440(10) 0.52530(12) 0.74599(13) 0.0502(6) Uani 1 1 d . . . . .
C16 C 0.76597(12) 0.55898(15) 0.78536(16) 0.0699(8) Uani 1 1 d . . . . .
H16 H 0.770774 0.594232 0.770718 0.084 Uiso 1 1 calc R U . . .
C17 C 0.79977(12) 0.54001(17) 0.84577(17) 0.0814(10) Uani 1 1 d . . . . .
H17 H 0.828042 0.562012 0.872638 0.098 Uiso 1 1 calc R U . . .
C18 C 0.79204(11) 0.48863(16) 0.86675(14) 0.0707(9) Uani 1 1 d . . . . .
H18 H 0.814725 0.475519 0.908113 0.085 Uiso 1 1 calc R U . . .
C19 C 0.75003(9) 0.45630(13) 0.82572(12) 0.0505(6) Uani 1 1 d . . . . .
C20 C 0.74136(10) 0.39555(14) 0.84287(12) 0.0563(7) Uani 1 1 d . . . . .
H20A H 0.752961 0.362636 0.831890 0.068 Uiso 1 1 calc R U . . .
H20B H 0.759633 0.394313 0.888028 0.068 Uiso 1 1 calc R U . . .
C21 C 0.67293(10) 0.42370(13) 0.83658(12) 0.0565(7) Uani 1 1 d . . . . .
H21A H 0.642581 0.407237 0.821622 0.068 Uiso 1 1 calc R U . . .
H21B H 0.666915 0.464448 0.818063 0.068 Uiso 1 1 calc R U . . .
C22 C 0.70381(11) 0.43170(18) 0.90654(14) 0.0689(9) Uani 1 1 d . . . . .
C23 C 0.72354(15) 0.4879(2) 0.93365(18) 0.1093(14) Uani 1 1 d . . . . .
H23 H 0.719113 0.521586 0.909394 0.131 Uiso 1 1 calc R U . . .
C24 C 0.75044(19) 0.4938(4) 0.9984(2) 0.150(2) Uani 1 1 d . . . . .
H24 H 0.764329 0.531410 1.018452 0.180 Uiso 1 1 calc R U . . .
C25 C 0.7558(2) 0.4431(5) 1.0315(2) 0.170(3) Uani 1 1 d . . . . .
H25 H 0.772632 0.445718 1.074596 0.204 Uiso 1 1 calc R U . . .
C26 C 0.7366(2) 0.3890(4) 1.0012(2) 0.173(3) Uani 1 1 d . . . . .
H26 H 0.742673 0.354174 1.025174 0.208 Uiso 1 1 calc R U . . .
C27 C 0.68677(11) 0.31583(13) 0.81991(13) 0.0636(8) Uani 1 1 d . . . . .
H27A H 0.704343 0.292889 0.810393 0.076 Uiso 1 1 calc R U . . .
H27B H 0.702158 0.308438 0.863754 0.076 Uiso 1 1 calc R U . . .
C28 C 0.63756(12) 0.29005(13) 0.78085(15) 0.0631(7) Uani 1 1 d . U . . .
C29 C 0.62049(15) 0.26210(15) 0.80870(19) 0.0819(8) Uani 1 1 d . U . . .
H29 H 0.637949 0.265488 0.851870 0.098 Uiso 1 1 calc R U . . .
C30 C 0.57845(15) 0.22975(16) 0.7735(2) 0.0899(9) Uani 1 1 d . U . . .
H30 H 0.567755 0.211184 0.792844 0.108 Uiso 1 1 calc R U . . .
C31 C 0.55259(14) 0.22497(16) 0.7105(2) 0.0871(9) Uani 1 1 d . U . . .
H31 H 0.524243 0.202788 0.686832 0.105 Uiso 1 1 calc R U . . .
C32 C 0.56799(12) 0.25290(13) 0.68078(19) 0.0726(8) Uani 1 1 d . U . . .
H32 H 0.549757 0.249652 0.637451 0.087 Uiso 1 1 calc R U . . .
C33 C 0.61064(11) 0.28567(12) 0.71592(15) 0.0567(6) Uani 1 1 d . U . . .
C34 C 0.64972(11) 0.63714(15) 0.75606(13) 0.0640(8) Uani 1 1 d . . . . .
H34 H 0.674794 0.610733 0.769708 0.077 Uiso 1 1 calc R U . . .
C35 C 0.65781(13) 0.69981(17) 0.76485(15) 0.0778(10) Uani 1 1 d . . . . .
H35 H 0.688019 0.715446 0.784108 0.093 Uiso 1 1 calc R U . . .
C36 C 0.62135(16) 0.73907(17) 0.74521(18) 0.0879(11) Uani 1 1 d . . . . .
H36 H 0.626677 0.781536 0.750937 0.106 Uiso 1 1 calc R U . . .
C37 C 0.57707(14) 0.71600(16) 0.71715(17) 0.0838(10) Uani 1 1 d . . . . .
H37 H 0.552400 0.742883 0.704189 0.101 Uiso 1 1 calc R U . . .
C38 C 0.56860(11) 0.65304(14) 0.70786(14) 0.0667(8) Uani 1 1 d . . . . .
H38 H 0.538241 0.637848 0.688404 0.080 Uiso 1 1 calc R U . . .
C39 C 0.60521(9) 0.61233(12) 0.72743(11) 0.0498(6) Uani 1 1 d . . . . .
C40 C 0.59729(9) 0.54422(12) 0.71602(11) 0.0488(6) Uani 1 1 d . . . . .
C41 C 0.55958(10) 0.51551(13) 0.70733(13) 0.0571(7) Uani 1 1 d . . . . .
H41 H 0.540914 0.538955 0.712489 0.068 Uiso 1 1 calc R U . . .
C42 C 0.54810(9) 0.45310(13) 0.69118(12) 0.0511(6) Uani 1 1 d . . . . .
C43 C 0.50234(9) 0.42868(13) 0.67235(13) 0.0552(7) Uani 1 1 d D . . . .
C44 C 0.46391(12) 0.46535(16) 0.6513(2) 0.0956(12) Uani 1 1 d D . . . .
H44 H 0.466350 0.508042 0.649701 0.115 Uiso 1 1 calc R U . . .
C45 C 0.42193(13) 0.44032(18) 0.6324(2) 0.1037(14) Uani 1 1 d D . . . .
H45 H 0.396560 0.466206 0.618584 0.124 Uiso 1 1 calc R U . . .
C46 C 0.41733(13) 0.37901(18) 0.6338(2) 0.0933(12) Uani 1 1 d D . . . .
H46 H 0.387663 0.360729 0.612890 0.112 Uiso 0.58(3) 1 calc R U P A 1
H46A H 0.393043 0.362248 0.632001 0.112 Uiso 0.42(3) 1 calc R U P A 2
C47 C 0.4585(4) 0.3439(6) 0.6675(10) 0.098(4) Uani 0.58(3) 1 d D U P A 1
H47 H 0.458323 0.303833 0.679658 0.117 Uiso 0.58(3) 1 calc R U P A 1
C48 C 0.4997(5) 0.3681(4) 0.6830(8) 0.089(4) Uani 0.58(3) 1 d D U P A 1
H48 H 0.526077 0.342606 0.700994 0.106 Uiso 0.58(3) 1 calc R U P A 1
C47A C 0.4497(6) 0.3416(7) 0.6378(14) 0.096(5) Uani 0.42(3) 1 d D U P A 2
H47A H 0.442491 0.300404 0.625405 0.115 Uiso 0.42(3) 1 calc R U P A 2
C48A C 0.4934(7) 0.3665(5) 0.6609(13) 0.092(5) Uani 0.42(3) 1 d D U P A 2
H48A H 0.516866 0.340383 0.668662 0.110 Uiso 0.42(3) 1 calc R U P A 2
C49 C 0.82417(12) 0.21996(16) 0.84808(16) 0.0755(9) Uani 1 1 d . . . . .
H49 H 0.815338 0.230863 0.809340 0.091 Uiso 1 1 calc R U . . .
C50 C 0.87165(14) 0.2213(2) 0.9004(2) 0.1101(14) Uani 1 1 d . . . . .
H50 H 0.894383 0.233547 0.897083 0.132 Uiso 1 1 calc R U . . .
C51 C 0.88481(18) 0.2045(3) 0.9570(2) 0.144(2) Uani 1 1 d . . . . .
H51 H 0.916793 0.204063 0.992509 0.173 Uiso 1 1 calc R U . . .
C52 C 0.8511(2) 0.1885(3) 0.96140(19) 0.168(3) Uani 1 1 d . . . . .
H52 H 0.860217 0.178101 1.000376 0.201 Uiso 1 1 calc R U . . .
C53 C 0.80348(15) 0.1874(2) 0.90882(16) 0.1218(17) Uani 1 1 d . . . . .
H53 H 0.780818 0.175904 0.912545 0.146 Uiso 1 1 calc R U . . .
C54 C 0.78966(11) 0.20314(14) 0.85120(13) 0.0622(7) Uani 1 1 d . . . . .
C55 C 0.73902(10) 0.20033(12) 0.79263(12) 0.0507(6) Uani 1 1 d . . . . .
C56 C 0.70720(10) 0.16185(12) 0.78992(12) 0.0557(7) Uani 1 1 d . . . . .
H56 H 0.717313 0.142611 0.826736 0.067 Uiso 1 1 calc R U . . .
C57 C 0.66087(10) 0.15053(12) 0.73489(13) 0.0502(6) Uani 1 1 d . . . . .
C58 C 0.63012(11) 0.10404(13) 0.73453(15) 0.0634(8) Uani 1 1 d . . . . .
C59 C 0.63491(14) 0.09147(17) 0.78750(19) 0.0888(11) Uani 1 1 d . . . . .
H59 H 0.658223 0.111337 0.825281 0.107 Uiso 1 1 calc R U . . .
C60 C 0.60456(19) 0.0489(2) 0.7837(3) 0.1254(18) Uani 1 1 d . . . . .
H60 H 0.608045 0.040196 0.819430 0.151 Uiso 1 1 calc R U . . .
C61 C 0.5704(2) 0.0202(3) 0.7296(4) 0.143(2) Uani 1 1 d . . . . .
H61 H 0.550225 -0.007936 0.727713 0.172 Uiso 1 1 calc R U . . .
C62 C 0.56564(17) 0.0325(2) 0.6783(3) 0.1319(19) Uani 1 1 d . . . . .
H62 H 0.542054 0.012412 0.640820 0.158 Uiso 1 1 calc R U . . .
C63 C 0.59523(13) 0.07481(16) 0.67980(19) 0.0892(11) Uani 1 1 d . . . . .
H63 H 0.591129 0.082990 0.643568 0.107 Uiso 1 1 calc R U . . .
C64 C 0.77441(10) 0.32572(14) 0.61501(13) 0.0611(7) Uani 1 1 d . . . . .
H64 H 0.759470 0.349824 0.625798 0.073 Uiso 1 1 calc R U . . .
C65 C 0.81099(12) 0.35096(17) 0.61870(15) 0.0770(9) Uani 1 1 d . . . . .
H65 H 0.820066 0.391924 0.631082 0.092 Uiso 1 1 calc R U . . .
C66 C 0.83381(13) 0.3153(2) 0.60400(16) 0.0854(11) Uani 1 1 d . . . . .
H66 H 0.858807 0.331849 0.607223 0.102 Uiso 1 1 calc R U . . .
C67 C 0.81995(13) 0.2559(2) 0.58480(17) 0.0836(11) Uani 1 1 d . . . . .
H67 H 0.835515 0.231941 0.574900 0.100 Uiso 1 1 calc R U . . .
C68 C 0.78295(11) 0.23095(16) 0.57985(14) 0.0701(8) Uani 1 1 d . . . . .
H68 H 0.773318 0.190461 0.565795 0.084 Uiso 1 1 calc R U . . .
C69 C 0.75982(9) 0.26575(14) 0.59571(12) 0.0530(7) Uani 1 1 d . . . . .
C70 C 0.72190(9) 0.23950(12) 0.59552(12) 0.0492(6) Uani 1 1 d . . . . .
C71 C 0.69328(10) 0.19135(13) 0.55365(12) 0.0590(7) Uani 1 1 d . . . . .
H71 H 0.697210 0.179574 0.524840 0.071 Uiso 1 1 calc R U . . .
C72 C 0.65953(10) 0.16024(12) 0.55252(12) 0.0527(6) Uani 1 1 d . . . . .
C73 C 0.63281(11) 0.10671(13) 0.50873(13) 0.0624(7) Uani 1 1 d . . . . .
C74 C 0.64755(17) 0.07572(17) 0.48015(19) 0.1001(13) Uani 1 1 d . . . . .
H74 H 0.674725 0.088623 0.486707 0.120 Uiso 1 1 calc R U . . .
C75 C 0.6218(2) 0.0253(2) 0.4416(2) 0.139(2) Uani 1 1 d . . . . .
H75 H 0.632240 0.004159 0.423015 0.167 Uiso 1 1 calc R U . . .
C76 C 0.5815(2) 0.0063(2) 0.4306(2) 0.135(2) Uani 1 1 d . . . . .
H76 H 0.563721 -0.026490 0.403376 0.163 Uiso 1 1 calc R U . . .
C77 C 0.56752(16) 0.0356(2) 0.4597(2) 0.1195(16) Uani 1 1 d . . . . .
H77 H 0.540422 0.022246 0.453134 0.143 Uiso 1 1 calc R U . . .
C78 C 0.59327(12) 0.08523(15) 0.49924(16) 0.0807(10) Uani 1 1 d . . . . .
H78 H 0.583634 0.104318 0.519655 0.097 Uiso 1 1 calc R U . . .
C79 C 0.63904(14) 0.36736(16) 0.47516(16) 0.0803(10) Uani 1 1 d . . . . .
H79 H 0.662495 0.370963 0.518485 0.096 Uiso 1 1 calc R U . . .
C80 C 0.64456(18) 0.39800(19) 0.4361(2) 0.1087(14) Uani 1 1 d . . . . .
H80 H 0.671345 0.422305 0.453279 0.130 Uiso 1 1 calc R U . . .
C81 C 0.6108(2) 0.3925(2) 0.3727(2) 0.1073(15) Uani 1 1 d . . . . .
H81 H 0.614514 0.412801 0.346416 0.129 Uiso 1 1 calc R U . . .
C82 C 0.57211(17) 0.3577(3) 0.34821(18) 0.1127(16) Uani 1 1 d . . . . .
H82 H 0.549074 0.353861 0.304841 0.135 Uiso 1 1 calc R U . . .
C83 C 0.56622(12) 0.3276(2) 0.38695(14) 0.0910(12) Uani 1 1 d . . . . .
H83 H 0.539027 0.303926 0.369097 0.109 Uiso 1 1 calc R U . . .
C84 C 0.59951(10) 0.33170(14) 0.45104(12) 0.0564(7) Uani 1 1 d . . . . .
C85 C 0.59536(9) 0.29965(12) 0.49543(11) 0.0495(5) Uani 1 1 d . U . . .
C86 C 0.55922(10) 0.25644(13) 0.47347(12) 0.0576(6) Uani 1 1 d . U . . .
H86 H 0.540259 0.244358 0.431580 0.069 Uiso 1 1 calc R U . . .
C87 C 0.55024(9) 0.23073(12) 0.51095(13) 0.0529(6) Uani 1 1 d . U . . .
C88 C 0.50889(10) 0.18760(14) 0.48290(14) 0.0662(8) Uani 1 1 d . . . . .
C89 C 0.47991(13) 0.1687(2) 0.42145(18) 0.1081(14) Uani 1 1 d . . . . .
H89 H 0.484368 0.184691 0.394299 0.130 Uiso 1 1 calc R U . . .
C90 C 0.44432(16) 0.1262(3) 0.3995(3) 0.141(2) Uani 1 1 d . . . . .
H90 H 0.425929 0.112742 0.358086 0.169 Uiso 1 1 calc R U . . .
C91 C 0.43560(19) 0.1040(3) 0.4364(3) 0.146(2) Uani 1 1 d . . . . .
H91 H 0.410056 0.077544 0.420278 0.175 Uiso 1 1 calc R U . . .
C92 C 0.4643(2) 0.1205(3) 0.4968(3) 0.158(2) Uani 1 1 d . . . . .
H92 H 0.459413 0.103874 0.523401 0.189 Uiso 1 1 calc R U . . .
C93 C 0.50107(16) 0.1620(2) 0.5205(2) 0.1114(15) Uani 1 1 d . . . . .
H93 H 0.520799 0.172475 0.562831 0.134 Uiso 1 1 calc R U . . .

loop_
_atom_site_aniso_label
_atom_site_aniso_U_11
_atom_site_aniso_U_22
_atom_site_aniso_U_33
_atom_site_aniso_U_23
_atom_site_aniso_U_13
_atom_site_aniso_U_12
Dy1 0.03873(7) 0.04158(7) 0.04051(6) -0.00275(5) 0.02695(5) -0.00262(5)
Dy2 0.04126(7) 0.03979(6) 0.03814(6) -0.00016(5) 0.02635(5) -0.00253(5)
O1 0.0370(9) 0.0410(9) 0.0434(8) -0.0008(7) 0.0274(8) -0.0026(7)
O2 0.0554(10) 0.0458(10) 0.0598(10) -0.0057(8) 0.0450(9) -0.0094(8)
O3 0.0511(11) 0.0531(11) 0.0657(11) -0.0091(9) 0.0415(10) -0.0029(9)
O4 0.0491(11) 0.0531(11) 0.0707(12) -0.0034(9) 0.0437(10) -0.0006(8)
O5 0.0523(11) 0.0528(10) 0.0489(10) 0.0088(8) 0.0300(9) -0.0003(9)
O6 0.0613(12) 0.0505(10) 0.0522(10) 0.0052(8) 0.0361(10) -0.0057(9)
O7 0.0499(10) 0.0596(11) 0.0530(10) -0.0110(8) 0.0373(9) -0.0056(8)
O8 0.0582(11) 0.0445(10) 0.0562(10) -0.0042(8) 0.0386(10) -0.0014(8)
O9 0.0541(11) 0.0541(10) 0.0417(9) 0.0025(8) 0.0292(9) -0.0037(9)
O10 0.0478(10) 0.0627(11) 0.0472(10) -0.0018(9) 0.0284(9) -0.0047(9)
N1 0.0459(13) 0.0571(14) 0.0493(12) 0.0004(11) 0.0234(11) 0.0068(11)
N2 0.0536(13) 0.0429(12) 0.0498(12) 0.0055(9) 0.0353(11) 0.0056(10)
N3 0.0463(12) 0.0459(12) 0.0494(12) -0.0088(9) 0.0337(11) -0.0055(9)
N4 0.0574(13) 0.0517(13) 0.0462(11) -0.0014(10) 0.0370(11) 0.0000(10)
N5 0.134(3) 0.167(4) 0.0658(19) 0.013(2) 0.069(2) -0.004(3)
C1 0.0440(16) 0.069(2) 0.0643(18) -0.0085(15) 0.0221(15) 0.0055(15)
C2 0.0482(19) 0.087(3) 0.067(2) -0.0221(19) 0.0175(17) 0.0085(17)
C3 0.066(2) 0.120(3) 0.0487(18) -0.009(2) 0.0140(17) 0.030(2)
C4 0.079(2) 0.093(3) 0.0510(17) 0.0143(18) 0.0336(18) 0.032(2)
C5 0.0549(17) 0.0627(18) 0.0503(15) 0.0062(14) 0.0302(14) 0.0185(14)
C6 0.0676(19) 0.0577(17) 0.0560(16) 0.0170(14) 0.0389(15) 0.0169(15)
C7 0.0738(19) 0.0472(15) 0.0578(15) 0.0067(12) 0.0515(15) 0.0058(13)
C8 0.0589(16) 0.0455(14) 0.0630(16) -0.0043(12) 0.0484(15) -0.0029(12)
C9 0.084(2) 0.0523(17) 0.106(2) -0.0118(16) 0.079(2) -0.0143(16)
C10 0.067(2) 0.075(2) 0.119(3) -0.031(2) 0.071(2) -0.0288(18)
C11 0.0421(17) 0.087(2) 0.077(2) -0.0184(18) 0.0335(16) -0.0075(16)
C12 0.0440(15) 0.0571(16) 0.0555(15) -0.0056(13) 0.0310(13) -0.0022(13)
C13 0.0411(14) 0.0444(13) 0.0451(13) -0.0076(11) 0.0310(12) -0.0044(11)
C14 0.0728(19) 0.0381(14) 0.0746(18) 0.0020(13) 0.0561(17) -0.0005(13)
C15 0.0557(16) 0.0422(14) 0.0639(16) -0.0106(12) 0.0433(15) -0.0078(12)
C16 0.076(2) 0.0584(18) 0.085(2) -0.0179(17) 0.055(2) -0.0245(17)
C17 0.065(2) 0.084(2) 0.082(2) -0.035(2) 0.041(2) -0.0308(19)
C18 0.0582(19) 0.086(2) 0.0531(16) -0.0213(16) 0.0286(15) -0.0129(17)
C19 0.0474(15) 0.0589(16) 0.0454(14) -0.0099(12) 0.0297(13) -0.0023(13)
C20 0.0548(17) 0.0692(18) 0.0446(14) 0.0022(13) 0.0316(13) 0.0078(14)
C21 0.0631(18) 0.0658(18) 0.0514(15) -0.0048(13) 0.0415(14) 0.0009(14)
C22 0.0640(19) 0.105(3) 0.0538(16) -0.0081(18) 0.0448(16) -0.0002(18)
C23 0.118(3) 0.128(4) 0.084(3) -0.043(3) 0.065(3) -0.020(3)
C24 0.122(4) 0.220(7) 0.090(3) -0.075(4) 0.059(3) -0.028(4)
C25 0.134(5) 0.309(11) 0.061(3) -0.018(5) 0.059(3) 0.013(6)
C26 0.202(6) 0.257(8) 0.071(3) 0.020(4) 0.092(4) 0.005(6)
C27 0.085(2) 0.0571(17) 0.0592(17) 0.0112(14) 0.0509(17) 0.0077(16)
C28 0.0932(19) 0.0479(14) 0.0868(17) 0.0024(13) 0.0754(16) -0.0011(14)
C29 0.125(2) 0.0656(18) 0.108(2) 0.0047(16) 0.0988(19) -0.0022(17)
C30 0.126(2) 0.0701(19) 0.140(2) 0.0012(19) 0.116(2) -0.0101(18)
C31 0.101(2) 0.0655(18) 0.145(2) -0.0147(19) 0.102(2) -0.0226(16)
C32 0.0862(19) 0.0561(16) 0.114(2) -0.0160(15) 0.0818(17) -0.0190(14)
C33 0.0748(17) 0.0441(13) 0.0887(17) -0.0079(13) 0.0695(15) -0.0078(12)
C34 0.0588(18) 0.078(2) 0.0566(16) -0.0209(15) 0.0376(15) -0.0119(16)
C35 0.084(2) 0.080(2) 0.073(2) -0.0347(18) 0.052(2) -0.035(2)
C36 0.117(3) 0.061(2) 0.086(2) -0.0210(19) 0.065(3) -0.020(2)
C37 0.094(3) 0.060(2) 0.090(2) -0.0052(18) 0.055(2) 0.0087(19)
C38 0.065(2) 0.0599(19) 0.0674(18) -0.0112(15) 0.0385(17) -0.0006(15)
C39 0.0524(16) 0.0541(15) 0.0424(13) -0.0095(12) 0.0300(13) -0.0036(13)
C40 0.0459(15) 0.0544(16) 0.0414(13) -0.0065(11) 0.0257(12) 0.0006(12)
C41 0.0528(16) 0.0584(17) 0.0717(18) -0.0094(14) 0.0452(15) 0.0015(13)
C42 0.0462(15) 0.0602(17) 0.0519(15) 0.0001(13) 0.0336(13) 0.0017(13)
C43 0.0482(16) 0.0643(18) 0.0632(16) 0.0015(14) 0.0402(14) 0.0011(13)
C44 0.071(2) 0.069(2) 0.163(4) -0.011(2) 0.082(3) -0.0026(18)
C45 0.065(2) 0.093(3) 0.168(4) -0.003(3) 0.081(3) 0.001(2)
C46 0.067(2) 0.095(3) 0.138(3) -0.004(3) 0.075(3) -0.012(2)
C47 0.090(6) 0.078(5) 0.160(10) 0.031(5) 0.096(7) 0.008(4)
C48 0.085(6) 0.071(5) 0.151(10) 0.029(4) 0.095(7) 0.015(4)
C47A 0.065(6) 0.083(6) 0.138(13) -0.009(6) 0.063(8) -0.013(4)
C48A 0.058(5) 0.081(7) 0.140(13) -0.008(5) 0.065(8) -0.004(4)
C49 0.060(2) 0.077(2) 0.070(2) 0.0158(17) 0.0329(17) 0.0097(17)
C50 0.060(2) 0.131(4) 0.100(3) 0.022(3) 0.033(2) 0.005(2)
C51 0.078(3) 0.191(6) 0.086(3) 0.016(3) 0.017(3) -0.006(3)
C52 0.105(4) 0.282(8) 0.052(2) 0.027(3) 0.021(3) -0.035(5)
C53 0.088(3) 0.196(5) 0.052(2) 0.010(3) 0.031(2) -0.032(3)
C54 0.0605(19) 0.0635(18) 0.0504(15) 0.0031(14) 0.0298(15) 0.0027(15)
C55 0.0565(16) 0.0481(15) 0.0488(14) 0.0047(12) 0.0342(14) 0.0082(13)
C56 0.0658(18) 0.0550(16) 0.0514(15) 0.0140(13) 0.0397(15) 0.0055(14)
C57 0.0600(17) 0.0431(14) 0.0593(16) 0.0088(12) 0.0435(15) 0.0063(12)
C58 0.0619(19) 0.0521(16) 0.085(2) 0.0221(16) 0.0507(18) 0.0105(14)
C59 0.092(3) 0.097(3) 0.102(3) 0.038(2) 0.073(2) 0.011(2)
C60 0.122(4) 0.132(4) 0.166(5) 0.072(4) 0.112(4) 0.020(3)
C61 0.114(4) 0.125(4) 0.205(6) 0.057(4) 0.108(5) -0.011(3)
C62 0.096(3) 0.108(4) 0.161(5) 0.012(3) 0.068(3) -0.038(3)
C63 0.079(2) 0.075(2) 0.099(3) 0.008(2) 0.050(2) -0.0170(19)
C64 0.0622(18) 0.073(2) 0.0638(17) 0.0009(15) 0.0475(16) 0.0009(15)
C65 0.079(2) 0.088(2) 0.082(2) 0.0039(18) 0.060(2) -0.0079(19)
C66 0.072(2) 0.125(3) 0.080(2) 0.005(2) 0.058(2) -0.008(2)
C67 0.075(2) 0.121(3) 0.084(2) 0.000(2) 0.064(2) 0.011(2)
C68 0.069(2) 0.088(2) 0.0684(19) -0.0073(17) 0.0504(18) 0.0044(17)
C69 0.0504(16) 0.0711(18) 0.0449(14) -0.0007(13) 0.0339(13) 0.0039(14)
C70 0.0499(15) 0.0566(16) 0.0447(13) 0.0009(12) 0.0318(13) 0.0065(12)
C71 0.0730(19) 0.0638(18) 0.0536(15) -0.0123(14) 0.0466(16) -0.0074(15)
C72 0.0597(17) 0.0474(15) 0.0464(14) 0.0002(12) 0.0318(14) 0.0062(13)
C73 0.071(2) 0.0498(16) 0.0522(16) -0.0050(13) 0.0324(15) -0.0021(15)
C74 0.141(4) 0.085(3) 0.104(3) -0.042(2) 0.092(3) -0.033(2)
C75 0.211(6) 0.109(4) 0.136(4) -0.070(3) 0.129(5) -0.051(4)
C76 0.152(5) 0.102(4) 0.125(4) -0.064(3) 0.075(4) -0.049(3)
C77 0.090(3) 0.087(3) 0.134(4) -0.042(3) 0.050(3) -0.032(2)
C78 0.065(2) 0.066(2) 0.083(2) -0.0178(17) 0.0343(19) -0.0043(17)
C79 0.118(3) 0.077(2) 0.071(2) -0.0060(17) 0.072(2) -0.013(2)
C80 0.165(4) 0.102(3) 0.109(3) -0.011(2) 0.110(3) -0.032(3)
C81 0.156(4) 0.118(3) 0.091(3) 0.035(3) 0.099(3) 0.034(3)
C82 0.096(3) 0.184(5) 0.058(2) 0.036(3) 0.049(2) 0.028(3)
C83 0.065(2) 0.151(4) 0.0506(17) 0.020(2) 0.0339(17) 0.011(2)
C84 0.0633(18) 0.0644(18) 0.0495(15) 0.0092(13) 0.0397(15) 0.0181(15)
C85 0.0505(14) 0.0529(15) 0.0423(13) 0.0045(11) 0.0283(12) 0.0113(10)
C86 0.0486(15) 0.0648(17) 0.0395(13) 0.0037(11) 0.0188(12) 0.0029(11)
C87 0.0440(14) 0.0496(15) 0.0529(15) 0.0023(12) 0.0253(12) 0.0065(11)
C88 0.0451(17) 0.0612(18) 0.0662(18) 0.0002(15) 0.0233(15) -0.0022(14)
C89 0.061(2) 0.130(4) 0.072(2) -0.003(2) 0.0135(19) -0.032(2)
C90 0.068(3) 0.152(5) 0.106(4) -0.021(3) 0.011(3) -0.042(3)
C91 0.093(4) 0.133(4) 0.156(5) -0.018(4) 0.053(4) -0.060(3)
C92 0.159(5) 0.163(5) 0.152(5) -0.031(4) 0.099(5) -0.093(4)
C93 0.117(3) 0.108(3) 0.108(3) -0.027(3) 0.071(3) -0.059(3)

loop_
_atom_type_symbol
_atom_type_description
_atom_type_scat_dispersion_real
_atom_type_scat_dispersion_imag
_atom_type_scat_source
C C 0.0033 0.0016 'International Tables Vol C Tables 4.2.6.8 and 6.1.1.4'
H H 0.0000 0.0000 'International Tables Vol C Tables 4.2.6.8 and 6.1.1.4'
N N 0.0061 0.0033 'International Tables Vol C Tables 4.2.6.8 and 6.1.1.4'
O O 0.0106 0.0060 'International Tables Vol C Tables 4.2.6.8 and 6.1.1.4'
Dy Dy -0.1892 4.4098 'International Tables Vol C Tables 4.2.6.8 and 6.1.1.4'

loop_
_geom_angle_atom_site_label_1
_geom_angle_atom_site_label_2
_geom_angle_atom_site_label_3
_geom_angle
_geom_angle_site_symmetry_1
_geom_angle_site_symmetry_3
_geom_angle_publ_flag
O2 Dy1 O1 68.63(6) . . ?
O2 Dy1 O3 148.87(6) . . ?
O1 Dy1 O3 142.29(6) . . ?
O2 Dy1 O4 79.40(6) . . ?
O1 Dy1 O4 147.11(6) . . ?
O3 Dy1 O4 70.30(6) . . ?
O2 Dy1 N3 130.19(6) . . ?
O1 Dy1 N3 78.82(6) . . ?
O3 Dy1 N3 69.80(6) . . ?
O4 Dy1 N3 130.47(6) . . ?
O2 Dy1 N1 88.35(7) . . ?
O1 Dy1 N1 94.21(7) . . ?
O3 Dy1 N1 91.56(7) . . ?
O4 Dy1 N1 76.89(7) . . ?
N3 Dy1 N1 131.82(7) . . ?
O2 Dy1 N4 77.32(6) . . ?
O1 Dy1 N4 92.74(6) . . ?
O3 Dy1 N4 94.00(6) . . ?
O4 Dy1 N4 87.46(7) . . ?
N3 Dy1 N4 67.44(7) . . ?
N1 Dy1 N4 160.54(7) . . ?
O2 Dy1 N2 135.01(6) . . ?
O1 Dy1 N2 76.97(6) . . ?
O3 Dy1 N2 71.66(6) . . ?
O4 Dy1 N2 124.80(6) . . ?
N3 Dy1 N2 66.26(7) . . ?
N1 Dy1 N2 65.73(7) . . ?
N4 Dy1 N2 133.67(7) . . ?
O8 Dy2 O6 73.97(6) . . ?
O8 Dy2 O9 85.02(6) . . ?
O6 Dy2 O9 142.15(6) . . ?
O8 Dy2 O7 71.46(6) . . ?
O6 Dy2 O7 125.80(6) . . ?
O9 Dy2 O7 73.49(6) . . ?
O8 Dy2 O5 101.56(6) . . ?
O6 Dy2 O5 70.31(6) . . ?
O9 Dy2 O5 146.17(6) . . ?
O7 Dy2 O5 77.28(6) . . ?
O8 Dy2 O10 73.55(6) . . ?
O6 Dy2 O10 73.97(6) . . ?
O9 Dy2 O10 69.98(6) . . ?
O7 Dy2 O10 130.78(6) . . ?
O5 Dy2 O10 143.80(6) . . ?
O8 Dy2 O1 149.62(6) . . ?
O6 Dy2 O1 133.75(6) . . ?
O9 Dy2 O1 76.80(6) . . ?
O7 Dy2 O1 80.05(5) . . ?
O5 Dy2 O1 81.78(6) . . ?
O10 Dy2 O1 120.83(6) . . ?
O8 Dy2 O2 144.26(6) . . ?
O6 Dy2 O2 79.17(6) . . ?
O9 Dy2 O2 103.01(6) . . ?
O7 Dy2 O2 144.27(6) . . ?
O5 Dy2 O2 90.89(6) . . ?
O10 Dy2 O2 76.70(6) . . ?
O1 Dy2 O2 64.82(5) . . ?
C13 O1 Dy1 122.75(13) . . ?
C13 O1 Dy2 126.24(13) . . ?
Dy1 O1 Dy2 111.00(6) . . ?
C33 O2 Dy1 121.52(15) . . ?
C33 O2 Dy2 126.33(15) . . ?
Dy1 O2 Dy2 111.09(6) . . ?
C40 O3 Dy1 139.76(17) . . ?
C42 O4 Dy1 138.77(17) . . ?
C55 O5 Dy2 136.93(17) . . ?
C57 O6 Dy2 138.41(17) . . ?
C70 O7 Dy2 134.55(17) . . ?
C72 O8 Dy2 135.52(17) . . ?
C85 O9 Dy2 130.89(16) . . ?
C87 O10 Dy2 129.14(17) . . ?
C5 N1 C1 119.0(2) . . ?
C5 N1 Dy1 120.10(18) . . ?
C1 N1 Dy1 120.7(2) . . ?
C6 N2 C14 109.8(2) . . ?
C6 N2 C7 108.30(19) . . ?
C14 N2 C7 110.0(2) . . ?
C6 N2 Dy1 107.39(15) . . ?
C14 N2 Dy1 110.29(14) . . ?
C7 N2 Dy1 110.96(14) . . ?
C15 N3 C19 119.0(2) . . ?
C15 N3 Dy1 121.13(17) . . ?
C19 N3 Dy1 119.87(17) . . ?
C20 N4 C21 112.3(2) . . ?
C20 N4 C27 106.9(2) . . ?
C21 N4 C27 112.8(2) . . ?
C20 N4 Dy1 107.63(14) . . ?
C21 N4 Dy1 103.84(15) . . ?
C27 N4 Dy1 113.33(15) . . ?
C22 N5 C26 116.3(5) . . ?
N1 C1 C2 122.3(3) . . ?
N1 C1 H1 118.8 . . ?
C2 C1 H1 118.8 . . ?
C3 C2 C1 118.4(3) . . ?
C3 C2 H2 120.8 . . ?
C1 C2 H2 120.8 . . ?
C2 C3 C4 120.4(3) . . ?
C2 C3 H3 119.8 . . ?
C4 C3 H3 119.8 . . ?
C3 C4 C5 118.8(3) . . ?
C3 C4 H4 120.6 . . ?
C5 C4 H4 120.6 . . ?
N1 C5 C4 121.2(3) . . ?
N1 C5 C6 116.2(2) . . ?
C4 C5 C6 122.6(3) . . ?
N2 C6 C5 111.0(2) . . ?
N2 C6 H6A 109.4 . . ?
C5 C6 H6A 109.4 . . ?
N2 C6 H6B 109.4 . . ?
C5 C6 H6B 109.4 . . ?
H6A C6 H6B 108.0 . . ?
C8 C7 N2 112.5(2) . . ?
C8 C7 H7A 109.1 . . ?
N2 C7 H7A 109.1 . . ?
C8 C7 H7B 109.1 . . ?
N2 C7 H7B 109.1 . . ?
H7A C7 H7B 107.8 . . ?
C9 C8 C13 119.4(3) . . ?
C9 C8 C7 122.2(3) . . ?
C13 C8 C7 118.4(2) . . ?
C10 C9 C8 121.4(3) . . ?
C10 C9 H9 119.3 . . ?
C8 C9 H9 119.3 . . ?
C11 C10 C9 118.7(3) . . ?
C11 C10 H10 120.6 . . ?
C9 C10 H10 120.6 . . ?
C10 C11 C12 121.3(3) . . ?
C10 C11 H11 119.4 . . ?
C12 C11 H11 119.4 . . ?
C11 C12 C13 120.2(3) . . ?
C11 C12 H12 119.9 . . ?
C13 C12 H12 119.9 . . ?
O1 C13 C12 120.3(2) . . ?
O1 C13 C8 120.6(2) . . ?
C12 C13 C8 119.1(2) . . ?
N2 C14 C15 114.2(2) . . ?
N2 C14 H14A 108.7 . . ?
C15 C14 H14A 108.7 . . ?
N2 C14 H14B 108.7 . . ?
C15 C14 H14B 108.7 . . ?
H14A C14 H14B 107.6 . . ?
N3 C15 C16 121.4(3) . . ?
N3 C15 C14 118.0(2) . . ?
C16 C15 C14 120.5(3) . . ?
C17 C16 C15 119.3(3) . . ?
C17 C16 H16 120.4 . . ?
C15 C16 H16 120.4 . . ?
C16 C17 C18 119.7(3) . . ?
C16 C17 H17 120.1 . . ?
C18 C17 H17 120.1 . . ?
C17 C18 C19 119.0(3) . . ?
C17 C18 H18 120.5 . . ?
C19 C18 H18 120.5 . . ?
N3 C19 C18 121.5(3) . . ?
N3 C19 C20 116.0(2) . . ?
C18 C19 C20 122.1(3) . . ?
N4 C20 C19 114.2(2) . . ?
N4 C20 H20A 108.7 . . ?
C19 C20 H20A 108.7 . . ?
N4 C20 H20B 108.7 . . ?
C19 C20 H20B 108.7 . . ?
H20A C20 H20B 107.6 . . ?
N4 C21 C22 118.0(2) . . ?
N4 C21 H21A 107.8 . . ?
C22 C21 H21A 107.8 . . ?
N4 C21 H21B 107.8 . . ?
C22 C21 H21B 107.8 . . ?
H21A C21 H21B 107.2 . . ?
N5 C22 C23 123.3(3) . . ?
N5 C22 C21 116.1(3) . . ?
C23 C22 C21 120.5(3) . . ?
C22 C23 C24 118.6(5) . . ?
C22 C23 H23 120.7 . . ?
C24 C23 H23 120.7 . . ?
C25 C24 C23 118.2(6) . . ?
C25 C24 H24 120.9 . . ?
C23 C24 H24 120.9 . . ?
C26 C25 C24 119.2(5) . . ?
C26 C25 H25 120.4 . . ?
C24 C25 H25 120.4 . . ?
N5 C26 C25 124.3(6) . . ?
N5 C26 H26 117.8 . . ?
C25 C26 H26 117.8 . . ?
C28 C27 N4 116.3(2) . . ?
C28 C27 H27A 108.2 . . ?
N4 C27 H27A 108.2 . . ?
C28 C27 H27B 108.2 . . ?
N4 C27 H27B 108.2 . . ?
H27A C27 H27B 107.4 . . ?
C33 C28 C29 118.9(3) . . ?
C33 C28 C27 119.4(2) . . ?
C29 C28 C27 121.1(3) . . ?
C30 C29 C28 121.3(4) . . ?
C30 C29 H29 119.4 . . ?
C28 C29 H29 119.4 . . ?
C31 C30 C29 119.8(3) . . ?
C31 C30 H30 120.1 . . ?
C29 C30 H30 120.1 . . ?
C30 C31 C32 120.8(4) . . ?
C30 C31 H31 119.6 . . ?
C32 C31 H31 119.6 . . ?
C33 C32 C31 120.0(4) . . ?
C33 C32 H32 120.0 . . ?
C31 C32 H32 120.0 . . ?
O2 C33 C32 121.2(3) . . ?
O2 C33 C28 119.5(3) . . ?
C32 C33 C28 119.2(3) . . ?
C35 C34 C39 121.6(3) . . ?
C35 C34 H34 119.2 . . ?
C39 C34 H34 119.2 . . ?
C36 C35 C34 119.8(3) . . ?
C36 C35 H35 120.1 . . ?
C34 C35 H35 120.1 . . ?
C35 C36 C37 120.0(3) . . ?
C35 C36 H36 120.0 . . ?
C37 C36 H36 120.0 . . ?
C36 C37 C38 120.5(3) . . ?
C36 C37 H37 119.7 . . ?
C38 C37 H37 119.7 . . ?
C37 C38 C39 120.3(3) . . ?
C37 C38 H38 119.8 . . ?
C39 C38 H38 119.8 . . ?
C34 C39 C38 117.7(3) . . ?
C34 C39 C40 120.1(3) . . ?
C38 C39 C40 122.2(2) . . ?
O3 C40 C41 123.4(2) . . ?
O3 C40 C39 115.5(2) . . ?
C41 C40 C39 121.0(2) . . ?
C40 C41 C42 123.4(2) . . ?
C40 C41 H41 118.3 . . ?
C42 C41 H41 118.3 . . ?
O4 C42 C41 123.6(2) . . ?
O4 C42 C43 116.9(2) . . ?
C41 C42 C43 119.5(2) . . ?
C48 C43 C44 116.9(6) . . ?
C48A C43 C44 115.9(8) . . ?
C48 C43 C42 118.8(6) . . ?
C48A C43 C42 118.4(8) . . ?
C44 C43 C42 123.8(3) . . ?
C43 C44 C45 121.5(3) . . ?
C43 C44 H44 119.2 . . ?
C45 C44 H44 119.2 . . ?
C46 C45 C44 120.5(3) . . ?
C46 C45 H45 119.8 . . ?
C44 C45 H45 119.8 . . ?
C45 C46 C47A 117.8(8) . . ?
C45 C46 C47 117.3(6) . . ?
C45 C46 H46 121.3 . . ?
C47 C46 H46 121.3 . . ?
C45 C46 H46A 121.1 . . ?
C47A C46 H46A 121.1 . . ?
C48 C47 C46 120.2(9) . . ?
C48 C47 H47 119.9 . . ?
C46 C47 H47 119.9 . . ?
C43 C48 C47 120.8(10) . . ?
C43 C48 H48 119.6 . . ?
C47 C48 H48 119.6 . . ?
C46 C47A C48A 119.0(13) . . ?
C46 C47A H47A 120.5 . . ?
C48A C47A H47A 120.5 . . ?
C43 C48A C47A 121.2(14) . . ?
C43 C48A H48A 119.4 . . ?
C47A C48A H48A 119.4 . . ?
C54 C49 C50 122.2(4) . . ?
C54 C49 H49 118.9 . . ?
C50 C49 H49 118.9 . . ?
C51 C50 C49 119.1(4) . . ?
C51 C50 H50 120.4 . . ?
C49 C50 H50 120.4 . . ?
C52 C51 C50 119.7(4) . . ?
C52 C51 H51 120.1 . . ?
C50 C51 H51 120.1 . . ?
C51 C52 C53 121.0(4) . . ?
C51 C52 H52 119.5 . . ?
C53 C52 H52 119.5 . . ?
C54 C53 C52 120.0(4) . . ?
C54 C53 H53 120.0 . . ?
C52 C53 H53 120.0 . . ?
C49 C54 C53 117.9(3) . . ?
C49 C54 C55 119.8(3) . . ?
C53 C54 C55 122.2(3) . . ?
O5 C55 C56 124.2(2) . . ?
O5 C55 C54 115.9(2) . . ?
C56 C55 C54 119.8(2) . . ?
C55 C56 C57 123.6(2) . . ?
C55 C56 H56 118.2 . . ?
C57 C56 H56 118.2 . . ?
O6 C57 C56 123.7(2) . . ?
O6 C57 C58 115.8(3) . . ?
C56 C57 C58 120.4(2) . . ?
C63 C58 C59 118.8(3) . . ?
C63 C58 C57 118.9(3) . . ?
C59 C58 C57 122.3(3) . . ?
C58 C59 C60 119.5(4) . . ?
C58 C59 H59 120.3 . . ?
C60 C59 H59 120.3 . . ?
C61 C60 C59 121.3(5) . . ?
C61 C60 H60 119.4 . . ?
C59 C60 H60 119.4 . . ?
C60 C61 C62 119.3(5) . . ?
C60 C61 H61 120.4 . . ?
C62 C61 H61 120.4 . . ?
C61 C62 C63 121.5(5) . . ?
C61 C62 H62 119.2 . . ?
C63 C62 H62 119.2 . . ?
C58 C63 C62 119.7(4) . . ?
C58 C63 H63 120.2 . . ?
C62 C63 H63 120.2 . . ?
C69 C64 C65 121.1(3) . . ?
C69 C64 H64 119.4 . . ?
C65 C64 H64 119.4 . . ?
C66 C65 C64 119.7(3) . . ?
C66 C65 H65 120.1 . . ?
C64 C65 H65 120.1 . . ?
C67 C66 C65 120.1(3) . . ?
C67 C66 H66 120.0 . . ?
C65 C66 H66 120.0 . . ?
C66 C67 C68 120.4(3) . . ?
C66 C67 H67 119.8 . . ?
C68 C67 H67 119.8 . . ?
C67 C68 C69 120.6(3) . . ?
C67 C68 H68 119.7 . . ?
C69 C68 H68 119.7 . . ?
C64 C69 C68 117.9(3) . . ?
C64 C69 C70 119.3(2) . . ?
C68 C69 C70 122.7(3) . . ?
O7 C70 C71 123.9(2) . . ?
O7 C70 C69 117.1(2) . . ?
C71 C70 C69 119.0(2) . . ?
C72 C71 C70 124.2(2) . . ?
C72 C71 H71 117.9 . . ?
C70 C71 H71 117.9 . . ?
O8 C72 C71 124.4(2) . . ?
O8 C72 C73 115.4(3) . . ?
C71 C72 C73 120.2(2) . . ?
C78 C73 C74 118.3(3) . . ?
C78 C73 C72 118.6(3) . . ?
C74 C73 C72 123.1(3) . . ?
C73 C74 C75 120.0(4) . . ?
C73 C74 H74 120.0 . . ?
C75 C74 H74 120.0 . . ?
C76 C75 C74 120.8(5) . . ?
C76 C75 H75 119.6 . . ?
C74 C75 H75 119.6 . . ?
C77 C76 C75 119.3(4) . . ?
C77 C76 H76 120.3 . . ?
C75 C76 H76 120.3 . . ?
C76 C77 C78 120.5(5) . . ?
C76 C77 H77 119.7 . . ?
C78 C77 H77 119.7 . . ?
C73 C78 C77 121.0(4) . . ?
C73 C78 H78 119.5 . . ?
C77 C78 H78 119.5 . . ?
C84 C79 C80 121.2(3) . . ?
C84 C79 H79 119.4 . . ?
C80 C79 H79 119.4 . . ?
C81 C80 C79 119.9(4) . . ?
C81 C80 H80 120.0 . . ?
C79 C80 H80 120.0 . . ?
C82 C81 C80 119.8(4) . . ?
C82 C81 H81 120.1 . . ?
C80 C81 H81 120.1 . . ?
C81 C82 C83 120.5(4) . . ?
C81 C82 H82 119.8 . . ?
C83 C82 H82 119.8 . . ?
C84 C83 C82 121.5(4) . . ?
C84 C83 H83 119.2 . . ?
C82 C83 H83 119.2 . . ?
C83 C84 C79 117.0(3) . . ?
C83 C84 C85 124.0(3) . . ?
C79 C84 C85 119.0(3) . . ?
O9 C85 C86 123.7(2) . . ?
O9 C85 C84 115.5(2) . . ?
C86 C85 C84 120.8(2) . . ?
C87 C86 C85 123.4(2) . . ?
C87 C86 H86 118.3 . . ?
C85 C86 H86 118.3 . . ?
O10 C87 C86 124.2(3) . . ?
O10 C87 C88 115.7(3) . . ?
C86 C87 C88 120.1(3) . . ?
C93 C88 C89 116.9(3) . . ?
C93 C88 C87 119.4(3) . . ?
C89 C88 C87 123.5(3) . . ?
C88 C89 C90 120.8(4) . . ?
C88 C89 H89 119.6 . . ?
C90 C89 H89 119.6 . . ?
C91 C90 C89 121.4(5) . . ?
C91 C90 H90 119.3 . . ?
C89 C90 H90 119.3 . . ?
C92 C91 C90 118.7(5) . . ?
C92 C91 H91 120.6 . . ?
C90 C91 H91 120.6 . . ?
C91 C92 C93 120.9(5) . . ?
C91 C92 H92 119.6 . . ?
C93 C92 H92 119.6 . . ?
C88 C93 C92 121.1(4) . . ?
C88 C93 H93 119.4 . . ?
C92 C93 H93 119.4 . . ?

loop_
_geom_bond_atom_site_label_1
_geom_bond_atom_site_label_2
_geom_bond_distance
_geom_bond_site_symmetry_2
_geom_bond_publ_flag
Dy1 O2 2.2865(17) . ?
Dy1 O1 2.3128(15) . ?
Dy1 O3 2.3284(18) . ?
Dy1 O4 2.3419(18) . ?
Dy1 N3 2.478(2) . ?
Dy1 N1 2.492(2) . ?
Dy1 N4 2.578(2) . ?
Dy1 N2 2.608(2) . ?
Dy2 O8 2.3228(17) . ?
Dy2 O6 2.3392(17) . ?
Dy2 O9 2.3450(16) . ?
Dy2 O7 2.3680(17) . ?
Dy2 O5 2.3701(18) . ?
Dy2 O10 2.3724(18) . ?
Dy2 O1 2.4074(16) . ?
Dy2 O2 2.4305(16) . ?
O1 C13 1.352(3) . ?
O2 C33 1.351(3) . ?
O3 C40 1.275(3) . ?
O4 C42 1.267(3) . ?
O5 C55 1.267(3) . ?
O6 C57 1.250(3) . ?
O7 C70 1.265(3) . ?
O8 C72 1.263(3) . ?
O9 C85 1.266(3) . ?
O10 C87 1.267(3) . ?
N1 C5 1.335(4) . ?
N1 C1 1.341(4) . ?
N2 C6 1.474(3) . ?
N2 C14 1.477(3) . ?
N2 C7 1.493(3) . ?
N3 C15 1.336(3) . ?
N3 C19 1.341(3) . ?
N4 C20 1.480(3) . ?
N4 C21 1.489(3) . ?
N4 C27 1.498(3) . ?
N5 C22 1.329(5) . ?
N5 C26 1.339(6) . ?
C1 C2 1.371(4) . ?
C1 H1 0.9300 . ?
C2 C3 1.351(5) . ?
C2 H2 0.9300 . ?
C3 C4 1.373(5) . ?
C3 H3 0.9300 . ?
C4 C5 1.378(4) . ?
C4 H4 0.9300 . ?
C5 C6 1.493(4) . ?
C6 H6A 0.9700 . ?
C6 H6B 0.9700 . ?
C7 C8 1.487(4) . ?
C7 H7A 0.9700 . ?
C7 H7B 0.9700 . ?
C8 C9 1.390(4) . ?
C8 C13 1.392(3) . ?
C9 C10 1.375(5) . ?
C9 H9 0.9300 . ?
C10 C11 1.369(5) . ?
C10 H10 0.9300 . ?
C11 C12 1.382(4) . ?
C11 H11 0.9300 . ?
C12 C13 1.384(3) . ?
C12 H12 0.9300 . ?
C14 C15 1.489(4) . ?
C14 H14A 0.9700 . ?
C14 H14B 0.9700 . ?
C15 C16 1.382(4) . ?
C16 C17 1.360(5) . ?
C16 H16 0.9300 . ?
C17 C18 1.362(5) . ?
C17 H17 0.9300 . ?
C18 C19 1.381(4) . ?
C18 H18 0.9300 . ?
C19 C20 1.496(4) . ?
C20 H20A 0.9700 . ?
C20 H20B 0.9700 . ?
C21 C22 1.503(4) . ?
C21 H21A 0.9700 . ?
C21 H21B 0.9700 . ?
C22 C23 1.366(5) . ?
C23 C24 1.394(6) . ?
C23 H23 0.9300 . ?
C24 C25 1.359(9) . ?
C24 H24 0.9300 . ?
C25 C26 1.344(9) . ?
C25 H25 0.9300 . ?
C26 H26 0.9300 . ?
C27 C28 1.493(4) . ?
C27 H27A 0.9700 . ?
C27 H27B 0.9700 . ?
C28 C33 1.395(4) . ?
C28 C29 1.398(4) . ?
C29 C30 1.373(5) . ?
C29 H29 0.9300 . ?
C30 C31 1.355(5) . ?
C30 H30 0.9300 . ?
C31 C32 1.394(4) . ?
C31 H31 0.9300 . ?
C32 C33 1.393(4) . ?
C32 H32 0.9300 . ?
C34 C35 1.373(4) . ?
C34 C39 1.383(4) . ?
C34 H34 0.9300 . ?
C35 C36 1.365(5) . ?
C35 H35 0.9300 . ?
C36 C37 1.365(5) . ?
C36 H36 0.9300 . ?
C37 C38 1.382(4) . ?
C37 H37 0.9300 . ?
C38 C39 1.389(4) . ?
C38 H38 0.9300 . ?
C39 C40 1.493(4) . ?
C40 C41 1.384(4) . ?
C41 C42 1.397(4) . ?
C41 H41 0.9300 . ?
C42 C43 1.493(4) . ?
C43 C48 1.358(7) . ?
C43 C48A 1.371(9) . ?
C43 C44 1.376(4) . ?
C44 C45 1.376(4) . ?
C44 H44 0.9300 . ?
C45 C46 1.338(4) . ?
C45 H45 0.9300 . ?
C46 C47A 1.374(9) . ?
C46 C47 1.384(8) . ?
C46 H46 0.9300 . ?
C46 H46A 0.9300 . ?
C47 C48 1.378(7) . ?
C47 H47 0.9300 . ?
C48 H48 0.9300 . ?
C47A C48A 1.394(8) . ?
C47A H47A 0.9300 . ?
C48A H48A 0.9300 . ?
C49 C54 1.366(4) . ?
C49 C50 1.378(5) . ?
C49 H49 0.9300 . ?
C50 C51 1.359(6) . ?
C50 H50 0.9300 . ?
C51 C52 1.355(7) . ?
C51 H51 0.9300 . ?
C52 C53 1.384(6) . ?
C52 H52 0.9300 . ?
C53 C54 1.371(4) . ?
C53 H53 0.9300 . ?
C54 C55 1.491(4) . ?
C55 C56 1.391(4) . ?
C56 C57 1.397(4) . ?
C56 H56 0.9300 . ?
C57 C58 1.501(4) . ?
C58 C63 1.360(5) . ?
C58 C59 1.386(4) . ?
C59 C60 1.391(5) . ?
C59 H59 0.9300 . ?
C60 C61 1.340(7) . ?
C60 H60 0.9300 . ?
C61 C62 1.341(7) . ?
C61 H61 0.9300 . ?
C62 C63 1.395(5) . ?
C62 H62 0.9300 . ?
C63 H63 0.9300 . ?
C64 C69 1.372(4) . ?
C64 C65 1.385(4) . ?
C64 H64 0.9300 . ?
C65 C66 1.372(5) . ?
C65 H65 0.9300 . ?
C66 C67 1.356(5) . ?
C66 H66 0.9300 . ?
C67 C68 1.378(4) . ?
C67 H67 0.9300 . ?
C68 C69 1.393(4) . ?
C68 H68 0.9300 . ?
C69 C70 1.493(4) . ?
C70 C71 1.403(4) . ?
C71 C72 1.386(4) . ?
C71 H71 0.9300 . ?
C72 C73 1.499(4) . ?
C73 C78 1.373(5) . ?
C73 C74 1.380(5) . ?
C74 C75 1.388(5) . ?
C74 H74 0.9300 . ?
C75 C76 1.364(7) . ?
C75 H75 0.9300 . ?
C76 C77 1.352(6) . ?
C76 H76 0.9300 . ?
C77 C78 1.385(5) . ?
C77 H77 0.9300 . ?
C78 H78 0.9300 . ?
C79 C84 1.376(4) . ?
C79 C80 1.385(4) . ?
C79 H79 0.9300 . ?
C80 C81 1.360(6) . ?
C80 H80 0.9300 . ?
C81 C82 1.340(6) . ?
C81 H81 0.9300 . ?
C82 C83 1.382(5) . ?
C82 H82 0.9300 . ?
C83 C84 1.369(4) . ?
C83 H83 0.9300 . ?
C84 C85 1.498(4) . ?
C85 C86 1.399(4) . ?
C86 C87 1.386(4) . ?
C86 H86 0.9300 . ?
C87 C88 1.501(4) . ?
C88 C93 1.358(5) . ?
C88 C89 1.371(5) . ?
C89 C90 1.375(6) . ?
C89 H89 0.9300 . ?
C90 C91 1.336(7) . ?
C90 H90 0.9300 . ?
C91 C92 1.334(7) . ?
C91 H91 0.9300 . ?
C92 C93 1.384(6) . ?
C92 H92 0.9300 . ?
C93 H93 0.9300 . ?
